data_7208953
loop_
_publ_author_name
'Saines, Paul J.'
'Steinmann, Mark'
'Tan, Jin-Chong'
'Yeung, Hamish H.-M.'
'Cheetham, Anthony K.'

_publ_section_title
;
 Structural diversity and luminescent properties of lanthanide 2,2- and
 2,3-dimethylsuccinate frameworks
;
_journal_issue 1
_journal_name_full CrystEngComm
_journal_page_first 100
_journal_paper_doi 10.1039/c2ce26279g
_journal_volume 15
_journal_year 2013
_chemical_compound_source 'synthesis as described'
_chemical_formula_moiety 'C18 H30 O15 Tb2'
_chemical_formula_sum 'C18 H30 O15 Tb2'
_chemical_formula_weight 804.26
_chemical_name_systematic
;
?
;
_space_group_IT_number 56
_symmetry_cell_setting orthorhombic
_symmetry_Int_Tables_number 56
_symmetry_space_group_name_Hall '-P 2ab 2ac'
_symmetry_space_group_name_H-M 'P c c n'
_atom_sites_solution_hydrogens geom
_atom_sites_solution_primary heavy
_atom_sites_solution_secondary difmap
_audit_creation_date 2012-05-17T14:19:16-00:00
_audit_creation_method 'WinGX routine CIF_UPDATE'
_cell_angle_alpha 90
_cell_angle_beta 90
_cell_angle_gamma 90
_cell_formula_units_Z 8
_cell_length_a 34.6706(11)
_cell_length_b 12.5002(3)
_cell_length_c 11.5584(4)
_cell_measurement_reflns_used 6842
_cell_measurement_temperature 120(2)
_cell_measurement_theta_max 31.6732
_cell_measurement_theta_min 3.353
_cell_measurement_wavelength 0.71073
_cell_volume 5009.3(3)
_computing_cell_refinement 'CrysAlisPro V1.171.35.11 (Agilent Technologies)'
_computing_data_collection 'CrysAlisPro V1.171.35.11 (Agilent Technologies)'
_computing_data_reduction 'CrysAlisPro V1.171.35.11 (Agilent Technologies)'
_computing_molecular_graphics 'Diamond (Brandenburg 1997)'
_computing_publication_material 'WinGX publication routines (Farrugia, 1999)'
_computing_structure_refinement 'SHELXL-97 (Sheldrick, 2008)'
_computing_structure_solution 'DIRDIF08 (Beurskens, 2008)'
_diffrn_ambient_temperature 120(2)
_diffrn_detector_area_resol_mean 16.1183
_diffrn_measured_fraction_theta_full 0.9963
_diffrn_measured_fraction_theta_max 0.894
_diffrn_measurement_device_type 'Xcalibur, Eos, Gemini ultra'
_diffrn_radiation_monochromator graphite
_diffrn_radiation_probe x-ray
_diffrn_radiation_source 'Enhance (Mo) X-ray Source'
_diffrn_radiation_type 'Mo K\a'
_diffrn_radiation_wavelength 0.71073
_diffrn_reflns_av_R_equivalents 0.0273
_diffrn_reflns_av_unetI/netI 0.0372
_diffrn_reflns_limit_h_max 23
_diffrn_reflns_limit_h_min -50
_diffrn_reflns_limit_k_max 17
_diffrn_reflns_limit_k_min -15
_diffrn_reflns_limit_l_max 17
_diffrn_reflns_limit_l_min -8
_diffrn_reflns_number 18173
_diffrn_reflns_theta_full 29.29
_diffrn_reflns_theta_max 31.74
_diffrn_reflns_theta_min 3.36
_exptl_absorpt_coefficient_mu 5.669
_exptl_absorpt_correction_T_max 0.658
_exptl_absorpt_correction_T_min 0.507
_exptl_absorpt_correction_type analytical
_exptl_absorpt_process_details
;
CrysAlisPro, Agilent Technologies,
Version 1.171.35.21 (release 20-01-2012 CrysAlis171 .NET)
(compiled Jan 23 2012,18:06:46)
Analytical numeric absorption correction using a multifaceted crystal
model based on expressions derived by R.C. Clark & J.S. Reid.
(Clark, R. C. & Reid, J. S. (1995). Acta Cryst. A51, 887-897)
;
_exptl_crystal_colour colourless
_exptl_crystal_density_diffrn 2.133
_exptl_crystal_density_method 'not measured'
_exptl_crystal_description 'irregular block'
_exptl_crystal_F_000 3104
_exptl_crystal_size_max 0.2221
_exptl_crystal_size_mid 0.1141
_exptl_crystal_size_min 0.0902
_refine_diff_density_max 1.987
_refine_diff_density_min -1.273
_refine_diff_density_rms 0.178
_refine_ls_extinction_method none
_refine_ls_goodness_of_fit_ref 1.162
_refine_ls_hydrogen_treatment mixed
_refine_ls_matrix_type full
_refine_ls_number_parameters 340
_refine_ls_number_reflns 7617
_refine_ls_number_restraints 9
_refine_ls_restrained_S_all 1.161
_refine_ls_R_factor_all 0.043
_refine_ls_R_factor_gt 0.0322
_refine_ls_shift/su_max 0.002
_refine_ls_shift/su_mean 0
_refine_ls_structure_factor_coef Fsqd
_refine_ls_weighting_details 'calc w=1/[\s^2^(Fo^2^)+(0.0095P)^2^+16.8297P] where P=(Fo^2^+2Fc^2^)/3'
_refine_ls_weighting_scheme calc
_refine_ls_wR_factor_gt 0.0562
_refine_ls_wR_factor_ref 0.0589
_reflns_number_gt 6445
_reflns_number_total 7617
_reflns_threshold_expression >2sigma(I)
_cod_data_source_file c2ce26279g.txt
_cod_data_source_block Compound5
_cod_database_code 7208953

loop_
_symmetry_equiv_pos_as_xyz
'x, y, z'
'-x+1/2, y, z+1/2'
'x, -y+1/2, z+1/2'
'-x+1/2, -y+1/2, z'
'-x, -y, -z'
'x-1/2, -y, -z-1/2'
'-x, y-1/2, -z-1/2'
'x-1/2, y-1/2, -z'

loop_
_atom_site_label
_atom_site_type_symbol
_atom_site_fract_x
_atom_site_fract_y
_atom_site_fract_z
_atom_site_U_iso_or_equiv
_atom_site_adp_type
_atom_site_occupancy
_atom_site_symmetry_multiplicity
_atom_site_calc_flag
_atom_site_refinement_flags
Tb2 Tb 0.462157(5) 0.112477(15) 0.551905(15) 0.00844(4) Uani 1 1 d .
Tb1 Tb 0.328543(5) 0.202872(15) 0.387455(15) 0.00786(4) Uani 1 1 d .
O22 O 0.32555(7) 0.3420(2) 0.0891(2) 0.0133(6) Uani 1 1 d .
O21 O 0.30160(8) 0.3387(2) 0.2687(2) 0.0146(6) Uani 1 1 d .
O11 O 0.36031(8) 0.0374(2) 0.3962(2) 0.0164(6) Uani 1 1 d .
O2 O 0.43962(8) 0.2818(2) 0.5321(2) 0.0132(6) Uani 1 1 d .
O1 O 0.38023(8) 0.2930(2) 0.4607(2) 0.0131(6) Uani 1 1 d .
C22 C 0.28010(11) 0.4780(3) 0.1423(3) 0.0121(7) Uani 1 1 d .
H22A H 0.2645 0.4619 0.0748 0.015 Uiso 1 1 calc R
H22B H 0.2978 0.5345 0.1203 0.015 Uiso 1 1 calc R
C25 C 0.22684(12) 0.6066(4) 0.1756(4) 0.0177(8) Uani 1 1 d .
H25A H 0.2104 0.571 0.121 0.027 Uiso 1 1 calc R
H25B H 0.2425 0.6581 0.1359 0.027 Uiso 1 1 calc R
H25C H 0.2113 0.6424 0.2325 0.027 Uiso 1 1 calc R
O12 O 0.40153(8) 0.0502(2) 0.5435(3) 0.0160(6) Uani 1 1 d .
C24 C 0.27602(12) 0.5779(4) 0.3322(4) 0.0164(8) Uani 1 1 d .
H24A H 0.2916 0.634 0.2998 0.025 Uiso 1 1 calc R
H24B H 0.2924 0.5261 0.369 0.025 Uiso 1 1 calc R
H24C H 0.2586 0.6075 0.3882 0.025 Uiso 1 1 calc R
C5 C 0.45624(11) 0.4770(3) 0.4142(3) 0.0129(8) Uani 1 1 d .
H5A H 0.4615 0.5532 0.4175 0.015 Uiso 1 1 calc R
H5B H 0.4766 0.4408 0.4564 0.015 Uiso 1 1 calc R
C23 C 0.25296(11) 0.5237(3) 0.2358(3) 0.0103(7) Uani 1 1 d .
C21 C 0.30393(10) 0.3792(3) 0.1697(3) 0.0101(7) Uani 1 1 d .
C4 C 0.38395(12) 0.5060(4) 0.4114(4) 0.0190(9) Uani 1 1 d .
H4A H 0.383 0.4778 0.3342 0.028 Uiso 1 1 calc R
H4B H 0.3875 0.5821 0.4083 0.028 Uiso 1 1 calc R
H4C H 0.3602 0.4901 0.4506 0.028 Uiso 1 1 calc R
C2 C 0.41736(11) 0.4553(3) 0.4766(3) 0.0108(7) Uani 1 1 d .
C3 C 0.42009(13) 0.5012(3) 0.5995(3) 0.0183(9) Uani 1 1 d .
H3A H 0.4231 0.5775 0.5955 0.027 Uiso 1 1 calc R
H3B H 0.4419 0.4705 0.6385 0.027 Uiso 1 1 calc R
H3C H 0.397 0.4844 0.6414 0.027 Uiso 1 1 calc R
C1 C 0.41171(11) 0.3339(3) 0.4888(3) 0.0087(7) Uani 1 1 d .
C11 C 0.38152(11) -0.0039(3) 0.4717(3) 0.0128(8) Uani 1 1 d .
O24 O 0.20208(8) 0.3913(2) 0.2187(2) 0.0147(6) Uani 1 1 d .
C26 C 0.22666(10) 0.4350(3) 0.2835(3) 0.0107(7) Uani 1 1 d .
O23 O 0.22822(7) 0.4086(2) 0.3898(2) 0.0118(5) Uani 1 1 d .
O3 O 0.44525(8) 0.3504(2) 0.2581(2) 0.0111(5) Uani 1 1 d .
O4 O 0.47381(8) 0.5025(2) 0.2155(2) 0.0157(6) Uani 1 1 d .
C6 C 0.45793(10) 0.4418(3) 0.2894(3) 0.0105(7) Uani 1 1 d .
C15 C 0.41513(10) -0.1626(3) 0.3859(4) 0.0136(8) Uani 1 1 d .
H15A H 0.4118 -0.2386 0.3725 0.016 Uiso 1 1 calc R
H15B H 0.4094 -0.1266 0.3136 0.016 Uiso 1 1 calc R
C12 C 0.38414(11) -0.1275(3) 0.4751(3) 0.0118(8) Uani 1 1 d .
C13 C 0.39425(13) -0.1674(4) 0.5970(4) 0.0190(9) Uani 1 1 d .
H13A H 0.3761 -0.1387 0.6516 0.029 Uiso 1 1 calc R
H13B H 0.4198 -0.1442 0.6169 0.029 Uiso 1 1 calc R
H13C H 0.3932 -0.2441 0.5986 0.029 Uiso 1 1 calc R
C14 C 0.34596(11) -0.1759(4) 0.4358(4) 0.0217(9) Uani 1 1 d .
H14A H 0.341 -0.1556 0.3571 0.033 Uiso 1 1 calc R
H14B H 0.3255 -0.1502 0.4845 0.033 Uiso 1 1 calc R
H14C H 0.3473 -0.2525 0.4411 0.033 Uiso 1 1 calc R
O13 O 0.46884(7) -0.0581(2) 0.4634(2) 0.0108(5) Uani 1 1 d .
O14 O 0.48159(8) -0.2124(2) 0.3816(3) 0.0178(6) Uani 1 1 d .
C16 C 0.45738(11) -0.1437(3) 0.4124(3) 0.0118(7) Uani 1 1 d .
O2W O 0.29334(9) 0.3314(3) 0.4926(3) 0.0218(7) Uani 1 1 d D
H2WA H 0.2961(13) 0.351(4) 0.5619(17) 0.033 Uiso 1 1 d D
H2WB H 0.2737(9) 0.360(4) 0.462(3) 0.033 Uiso 1 1 d D
O3W O 0.47608(9) 0.1576(3) 0.3569(2) 0.0195(7) Uani 1 1 d D
H3WA H 0.4914(12) 0.126(3) 0.311(3) 0.029 Uiso 1 1 d D
H3WB H 0.4652(13) 0.210(3) 0.324(3) 0.029 Uiso 1 1 d D
O1W O 0.37352(8) 0.2248(2) 0.2294(2) 0.0139(6) Uani 1 1 d D
H1WA H 0.3619(11) 0.256(3) 0.174(3) 0.021 Uiso 1 1 d D
H1WB H 0.3929(9) 0.261(3) 0.250(3) 0.021 Uiso 1 1 d D

loop_
_atom_site_aniso_label
_atom_site_aniso_U_11
_atom_site_aniso_U_22
_atom_site_aniso_U_33
_atom_site_aniso_U_23
_atom_site_aniso_U_13
_atom_site_aniso_U_12
Tb2 0.00923(7) 0.00623(8) 0.00987(8) -0.00081(7) 0.00001(6) 0.00151(7)
Tb1 0.00867(7) 0.00732(8) 0.00758(7) -0.00031(7) -0.00008(6) 0.00003(7)
O22 0.0113(12) 0.0192(15) 0.0096(12) 0.0042(11) 0.0006(10) -0.0010(12)
O21 0.0188(14) 0.0122(14) 0.0129(13) 0.0026(11) 0.0046(11) 0.0030(12)
O11 0.0228(14) 0.0120(15) 0.0144(13) 0.0000(12) -0.0020(12) 0.0064(12)
O2 0.0136(12) 0.0088(14) 0.0171(14) 0.0007(11) -0.0007(10) 0.0022(11)
O1 0.0148(12) 0.0126(14) 0.0119(13) 0.0005(11) -0.0005(10) -0.0052(12)
C22 0.0152(17) 0.0112(19) 0.0099(17) 0.0023(15) 0.0003(13) 0.0000(16)
C25 0.0181(19) 0.011(2) 0.024(2) 0.0022(17) 0.0056(16) 0.0042(17)
O12 0.0125(12) 0.0117(15) 0.0239(15) -0.0030(12) -0.0023(11) 0.0015(11)
C24 0.0186(19) 0.012(2) 0.0184(19) -0.0040(16) 0.0015(16) -0.0065(17)
C5 0.0178(18) 0.0099(19) 0.0109(17) -0.0005(14) -0.0003(14) -0.0067(16)
C23 0.0125(16) 0.0058(18) 0.0127(16) -0.0013(14) 0.0000(14) 0.0006(15)
C21 0.0099(16) 0.0054(18) 0.0150(17) -0.0004(14) 0.0016(13) -0.0037(14)
C4 0.0190(19) 0.011(2) 0.027(2) 0.0073(17) -0.0003(16) 0.0052(17)
C2 0.0146(17) 0.0076(19) 0.0102(17) -0.0015(14) 0.0003(13) 0.0008(15)
C3 0.031(2) 0.011(2) 0.0127(18) -0.0045(16) 0.0048(16) -0.0002(18)
C1 0.0129(16) 0.0076(18) 0.0057(15) -0.0018(14) 0.0037(13) 0.0023(14)
C11 0.0119(16) 0.011(2) 0.0158(19) 0.0005(15) 0.0058(14) 0.0030(15)
O24 0.0161(13) 0.0184(16) 0.0096(12) -0.0007(12) -0.0021(10) -0.0049(12)
C26 0.0095(15) 0.0115(19) 0.0112(17) -0.0017(15) 0.0009(13) 0.0021(15)
O23 0.0107(12) 0.0150(15) 0.0096(12) 0.0020(11) -0.0004(10) -0.0019(11)
O3 0.0152(13) 0.0077(14) 0.0105(12) 0.0003(11) -0.0001(10) -0.0026(11)
O4 0.0231(14) 0.0114(15) 0.0125(13) 0.0011(11) 0.0045(11) -0.0092(12)
C6 0.0091(16) 0.0094(18) 0.0131(17) 0.0014(14) 0.0011(13) 0.0003(14)
C15 0.0104(16) 0.0125(19) 0.0180(19) -0.0048(17) -0.0012(15) 0.0009(15)
C12 0.0102(16) 0.0083(19) 0.0171(19) -0.0018(15) -0.0020(13) 0.0014(15)
C13 0.025(2) 0.013(2) 0.019(2) 0.0041(17) 0.0007(17) 0.0010(18)
C14 0.0123(18) 0.017(2) 0.036(3) -0.004(2) 0.0010(18) -0.0019(17)
O13 0.0101(12) 0.0079(13) 0.0144(13) -0.0026(10) -0.0001(10) -0.0003(11)
O14 0.0135(13) 0.0123(15) 0.0275(15) -0.0089(13) -0.0013(12) 0.0042(12)
C16 0.0138(17) 0.0096(19) 0.0119(17) 0.0007(14) -0.0011(13) -0.0018(15)
O2W 0.0246(16) 0.0287(19) 0.0120(14) -0.0057(13) -0.0065(12) 0.0170(15)
O3W 0.0282(16) 0.0173(17) 0.0130(14) 0.0024(12) 0.0066(12) 0.0127(14)
O1W 0.0106(12) 0.0206(17) 0.0104(13) 0.0012(11) -0.0008(10) 0.0007(12)

loop_
_atom_type_symbol
_atom_type_description
_atom_type_scat_dispersion_real
_atom_type_scat_dispersion_imag
_atom_type_scat_source
C C 0.0033 0.0016 'International Tables Vol C Tables 4.2.6.8 and 6.1.1.4'
H H 0 0 'International Tables Vol C Tables 4.2.6.8 and 6.1.1.4'
O O 0.0106 0.006 'International Tables Vol C Tables 4.2.6.8 and 6.1.1.4'
Tb Tb -0.1723 4.1537 'International Tables Vol C Tables 4.2.6.8 and 6.1.1.4'

loop_
_geom_angle_atom_site_label_1
_geom_angle_atom_site_label_2
_geom_angle_atom_site_label_3
_geom_angle
_geom_angle_site_symmetry_1
_geom_angle_site_symmetry_3
O12 Tb2 O2 89.82(10) . .
O12 Tb2 O3W 103.42(11) . .
O2 Tb2 O3W 75.67(10) . .
O12 Tb2 O13 76.19(10) . .
O2 Tb2 O13 145.86(9) . .
O3W Tb2 O13 77.56(10) . .
O12 Tb2 O4 89.07(10) . 3
O2 Tb2 O4 133.93(9) . 3
O3W Tb2 O4 148.55(10) . 3
O13 Tb2 O4 77.65(9) . 3
O12 Tb2 O14 160.06(10) . 5_656
O2 Tb2 O14 80.17(10) . 5_656
O3W Tb2 O14 90.84(11) . 5_656
O13 Tb2 O14 121.13(9) . 5_656
O4 Tb2 O14 85.66(10) 3 5_656
O12 Tb2 O13 143.24(10) . 5_656
O2 Tb2 O13 125.30(9) . 5_656
O3W Tb2 O13 78.58(10) . 5_656
O13 Tb2 O13 68.36(10) . 5_656
O4 Tb2 O13 74.47(9) 3 5_656
O14 Tb2 O13 52.77(9) 5_656 5_656
O12 Tb2 O3 83.44(10) . 3
O2 Tb2 O3 80.93(9) . 3
O3W Tb2 O3 155.50(10) . 3
O13 Tb2 O3 126.88(9) . 3
O4 Tb2 O3 53.21(9) 3 3
O14 Tb2 O3 78.01(9) 5_656 3
O13 Tb2 O3 110.09(9) 5_656 3
O12 Tb2 C6 84.84(11) . 3
O2 Tb2 C6 107.69(10) . 3
O3W Tb2 C6 171.23(11) . 3
O13 Tb2 C6 101.96(10) . 3
O4 Tb2 C6 26.46(10) 3 3
O14 Tb2 C6 81.89(10) 5_656 3
O13 Tb2 C6 93.05(10) 5_656 3
O3 Tb2 C6 26.78(10) 3 3
O12 Tb2 C16 166.38(11) . 5_656
O2 Tb2 C16 102.95(11) . 5_656
O3W Tb2 C16 84.59(11) . 5_656
O13 Tb2 C16 95.16(10) . 5_656
O4 Tb2 C16 78.69(10) 3 5_656
O14 Tb2 C16 25.96(10) 5_656 5_656
O13 Tb2 C16 26.82(10) 5_656 5_656
O3 Tb2 C16 93.79(10) 3 5_656
C6 Tb2 C16 86.74(10) 3 5_656
O1 Tb1 O11 92.93(10) . .
O1 Tb1 O2W 83.03(11) . .
O11 Tb1 O2W 145.35(10) . .
O1 Tb1 O21 99.80(10) . .
O11 Tb1 O21 147.14(10) . .
O2W Tb1 O21 66.84(10) . .
O1 Tb1 O22 77.82(9) . 3
O11 Tb1 O22 76.84(10) . 3
O2W Tb1 O22 68.65(10) . 3
O21 Tb1 O22 135.37(10) . 3
O1 Tb1 O23 157.36(9) . 4
O11 Tb1 O23 82.71(10) . 4
O2W Tb1 O23 88.02(11) . 4
O21 Tb1 O23 95.66(10) . 4
O22 Tb1 O23 79.56(9) 3 4
O1 Tb1 O1W 73.59(9) . .
O11 Tb1 O1W 80.18(10) . .
O2W Tb1 O1W 130.31(11) . .
O21 Tb1 O1W 74.69(9) . .
O22 Tb1 O1W 142.03(9) 3 .
O23 Tb1 O1W 126.89(9) 4 .
O1 Tb1 O24 148.37(9) . 4
O11 Tb1 O24 79.56(10) . 4
O2W Tb1 O24 120.06(10) . 4
O21 Tb1 O24 73.73(10) . 4
O22 Tb1 O24 128.77(10) 3 4
O23 Tb1 O24 52.67(9) 4 4
O1W Tb1 O24 74.86(9) . 4
O1 Tb1 C26 170.42(11) . 4
O11 Tb1 C26 78.44(11) . 4
O2W Tb1 C26 106.43(11) . 4
O21 Tb1 C26 85.65(11) . 4
O22 Tb1 C26 103.89(10) 3 4
O23 Tb1 C26 26.48(9) 4 4
O1W Tb1 C26 100.56(10) . 4
O24 Tb1 C26 26.29(9) 4 4
C21 O22 Tb1 144.6(2) . 3_554
C21 O21 Tb1 142.3(3) . .
C11 O11 Tb1 132.0(3) . .
C1 O2 Tb2 141.4(3) . .
C1 O1 Tb1 170.5(3) . .
C21 C22 C23 119.2(3) . .
C11 O12 Tb2 136.2(2) . .
C6 C5 C2 115.3(3) . .
C24 C23 C26 111.6(3) . .
C24 C23 C22 110.8(3) . .
C26 C23 C22 110.2(3) . .
C24 C23 C25 109.7(3) . .
C26 C23 C25 107.3(3) . .
C22 C23 C25 106.9(3) . .
O21 C21 O22 123.7(4) . .
O21 C21 C22 118.9(3) . .
O22 C21 C22 117.5(3) . .
C4 C2 C3 110.5(3) . .
C4 C2 C1 111.1(3) . .
C3 C2 C1 107.0(3) . .
C4 C2 C5 111.0(3) . .
C3 C2 C5 108.1(3) . .
C1 C2 C5 109.0(3) . .
O1 C1 O2 124.0(4) . .
O1 C1 C2 119.5(3) . .
O2 C1 C2 116.5(3) . .
O11 C11 O12 123.7(4) . .
O11 C11 C12 117.6(4) . .
O12 C11 C12 118.7(3) . .
C26 O24 Tb1 91.6(2) . 4
O24 C26 O23 119.4(4) . .
O24 C26 C23 120.1(3) . .
O23 C26 C23 120.5(3) . .
O24 C26 Tb1 62.2(2) . 4
O23 C26 Tb1 57.55(19) . 4
C23 C26 Tb1 171.2(3) . 4
C26 O23 Tb1 96.0(2) . 4
C6 O3 Tb2 91.3(2) . 3_554
C6 O4 Tb2 95.7(2) . 3_554
O4 C6 O3 119.6(3) . .
O4 C6 C5 119.1(3) . .
O3 C6 C5 121.2(3) . .
O4 C6 Tb2 57.85(19) . 3_554
O3 C6 Tb2 61.87(19) . 3_554
C5 C6 Tb2 176.8(3) . 3_554
C16 C15 C12 119.5(3) . .
C14 C12 C13 110.1(4) . .
C14 C12 C11 109.7(3) . .
C13 C12 C11 111.1(3) . .
C14 C12 C15 107.0(3) . .
C13 C12 C15 111.1(3) . .
C11 C12 C15 107.8(3) . .
C16 O13 Tb2 156.2(2) . .
C16 O13 Tb2 92.1(2) . 5_656
Tb2 O13 Tb2 111.64(10) . 5_656
C16 O14 Tb2 95.5(2) . 5_656
O14 C16 O13 119.6(3) . .
O14 C16 C15 119.0(3) . .
O13 C16 C15 121.4(4) . .
O14 C16 Tb2 58.6(2) . 5_656
O13 C16 Tb2 61.06(19) . 5_656
C15 C16 Tb2 176.5(3) . 5_656

loop_
_geom_bond_atom_site_label_1
_geom_bond_atom_site_label_2
_geom_bond_distance
_geom_bond_site_symmetry_2
Tb2 O12 2.244(3) .
Tb2 O2 2.268(3) .
Tb2 O3W 2.373(3) .
Tb2 O13 2.376(3) .
Tb2 O4 2.409(3) 3
Tb2 O14 2.440(3) 5_656
Tb2 O13 2.493(3) 5_656
Tb2 O3 2.498(3) 3
Tb2 C6 2.832(4) 3
Tb2 C16 2.847(4) 5_656
Tb1 O1 2.280(3) .
Tb1 O11 2.346(3) .
Tb1 O2W 2.356(3) .
Tb1 O21 2.375(3) .
Tb1 O22 2.399(3) 3
Tb1 O23 2.411(3) 4
Tb1 O1W 2.417(3) .
Tb1 O24 2.514(3) 4
Tb1 C26 2.842(4) 4
O22 C21 1.283(4) .
O22 Tb1 2.399(3) 3_554
O21 C21 1.254(5) .
O11 C11 1.253(5) .
O2 C1 1.269(4) .
O1 C1 1.248(5) .
C22 C21 1.519(5) .
C22 C23 1.542(5) .
C25 C23 1.543(5) .
O12 C11 1.276(5) .
C24 C23 1.530(5) .
C5 C6 1.509(5) .
C5 C2 1.553(5) .
C23 C26 1.538(5) .
C4 C2 1.520(5) .
C2 C3 1.535(5) .
C2 C1 1.536(6) .
C11 C12 1.548(6) .
O24 C26 1.259(4) .
O24 Tb1 2.514(3) 4
C26 O23 1.274(4) .
C26 Tb1 2.842(4) 4
O23 Tb1 2.411(3) 4
O3 C6 1.277(5) .
O3 Tb2 2.498(3) 3_554
O4 C6 1.268(4) .
O4 Tb2 2.409(3) 3_554
C6 Tb2 2.832(4) 3_554
C15 C16 1.515(5) .
C15 C12 1.552(5) .
C12 C14 1.524(5) .
C12 C13 1.535(5) .
O13 C16 1.285(5) .
O13 Tb2 2.493(3) 5_656
O14 C16 1.252(5) .
O14 Tb2 2.440(3) 5_656
C16 Tb2 2.847(4) 5_656
